data_1559816
loop_
_publ_author_name
'Huang, Qi'
'Suravarapu, Sankar Rao'
'Renaud, Philippe'

_publ_section_title
;
 A Giese reaction for electron-rich alkenes.
;
_journal_issue 6
_journal_name_full 'Chemical science'
_journal_page_first 2225
_journal_page_last 2230
_journal_paper_doi 10.1039/d0sc06341j
_journal_volume 12
_journal_year 2020
_chemical_absolute_configuration ad
_chemical_formula_moiety 'C25 H36 O4'
_chemical_formula_sum 'C25 H36 O4'
_chemical_formula_weight 400.54
_chemical_name_systematic
'(3S,8S,9S,10R,13S,14S,17S)-10,13-Dimethyl-17-((R)-5-oxotetrahydrofuran-2-yl)-2,3,4,7,8,9,10,11,12,13,14,15,16,17-tetradecahydro-1H-cyclopenta[a]phenanthren-3-yl acetate'
_space_group_crystal_system monoclinic
_space_group_IT_number 4
_space_group_name_Hall 'P 2yb'
_space_group_name_H-M_alt 'P 1 21 1'
_atom_sites_solution_hydrogens geom
_audit_creation_date 2020-07-27
_audit_creation_method
;
Olex2 1.2
(compiled 2018.05.29 svn.r3508 for OlexSys, GUI svn.r5506)
;
_audit_update_record
;
2020-09-10 deposited with the CCDC.	2020-12-17 downloaded from the CCDC.
;
_cell_angle_alpha 90
_cell_angle_beta 106.5319(11)
_cell_angle_gamma 90
_cell_formula_units_Z 4
_cell_length_a 6.15180(6)
_cell_length_b 60.5855(6)
_cell_length_c 6.15597(7)
_cell_measurement_reflns_used 28664
_cell_measurement_temperature 90.0(9)
_cell_measurement_theta_max 74.0230
_cell_measurement_theta_min 2.2400
_cell_volume 2199.54(4)
_computing_cell_refinement 'CrysAlisPro 1.171.41.72a (Rigaku OD, 2020)'
_computing_data_collection 'CrysAlisPro 1.171.41.72a (Rigaku OD, 2020)'
_computing_data_reduction 'CrysAlisPro 1.171.41.72a (Rigaku OD, 2020)'
_computing_molecular_graphics 'Olex2 (Dolomanov et al., 2009)'
_computing_publication_material 'Olex2 (Dolomanov et al., 2009)'
_computing_structure_refinement 'ShelXL (Sheldrick, 2015)'
_computing_structure_solution 'ShelXT (Sheldrick, 2015)'
_diffrn_ambient_environment N~2~
_diffrn_ambient_temperature 90.0(9)
_diffrn_detector 'Hybrid Pixel Array Detector'
_diffrn_detector_area_resol_mean 10.0000
_diffrn_detector_type HyPix
_diffrn_measured_fraction_theta_full 1.000
_diffrn_measured_fraction_theta_max 0.994
_diffrn_measurement_details
;
List of Runs (angles in degrees, time in seconds):

  # Type    Start    End  Width  t~exp~   \w     \q     \k     \f   Frames
#--------------------------------------------------------------------------
  1  \w    -77.00  -3.66   0.38    0.10    --  -24.75 112.00 -95.00  193
  2  \w     25.00  91.88   0.38    0.10    --   39.91-112.00 171.00  176
  3  \w     30.00 108.28   0.38    0.10    --  109.15-112.00 171.00  206
  4  \w    103.00 169.88   0.38    0.10    --  109.15 112.00 -95.00  176
  5  \w   -100.00   2.22   0.38    0.10    --  -24.75 -57.00   0.00  269
  6  \w   -100.00   2.22   0.38    0.10    --  -24.75 -57.00  90.00  269
  7  \w   -104.00   4.30   0.38    0.10    --  -24.75 -45.00  90.00  285
  8  \w   -100.00   2.22   0.38    0.10    --  -24.75 -57.00-180.00  269
  9  \w    -44.00  21.74   0.38    0.10    --   39.91 -19.00  90.00  173
 10  \w    -44.00  21.74   0.38    0.10    --   39.91 -19.00 150.00  173
 11  \w     -1.00  84.88   0.38    0.10    --   39.91 -99.00   0.00  226
 12  \w    -44.00  21.74   0.38    0.10    --   39.91 -19.00  30.00  173
 13  \w    -35.00  61.14   0.38    0.10    --   39.91 -57.00-150.00  253
 14  \w    -44.00  21.74   0.38    0.10    --   39.91 -19.00 -30.00  173
 15  \w     29.00 105.00   0.38    0.10    --  109.15 -94.00  60.00  200
 16  \w     80.00 170.06   0.38    0.10    --  109.15  45.00 -30.00  237
 17  \w     80.00 170.06   0.38    0.10    --  109.15  61.00 150.00  237
 18  \w     35.00 111.00   0.38    0.10    --  109.15-125.00   0.00  200
 19  \w     75.00 170.00   0.38    0.10    --  109.15  77.00  60.00  250
 20  \w     29.00 105.00   0.38    0.10    --  109.15 -94.00-180.00  200
 21  \w     35.00 111.00   0.38    0.10    --  109.15-125.00 -30.00  200
 22  \w     80.00 170.06   0.38    0.10    --  109.15  61.00-180.00  237
 23  \w     34.00  67.06   0.38    0.10    --  109.15 -61.00-180.00   87
 24  \w     28.00 105.14   0.38    0.10    --  109.15 -99.00-173.22  203
 25  \w     75.00 170.00   0.38    0.10    --  109.15  77.00-120.00  250
 26  \w     95.00 171.00   0.38    0.10    --  109.15 125.00-120.00  200
 27  \w     34.00  67.06   0.38    0.10    --  109.15 -61.00 150.00   87
 28  \w     29.00 105.00   0.38    0.10    --  109.15 -94.00 -30.00  200
 29  \w     80.00 170.06   0.38    0.10    --  109.15  45.00  60.00  237
 30  \w     95.00 171.00   0.38    0.10    --  109.15 125.00   0.00  200
 31  \w     34.00  67.06   0.38    0.10    --  109.15 -61.00-150.00   87
 32  \w     80.00 170.06   0.38    0.10    --  109.15  61.00   0.00  237
 33  \w     34.00 100.88   0.38    0.10    --  109.15 -77.00  60.00  176
 34  \w     34.00  67.06   0.38    0.10    --  109.15 -61.00   0.00   87
 35  \w     34.00  67.06   0.38    0.10    --  109.15 -61.00 -60.00   87
 36  \w   -109.00 -42.12   0.38    0.10    --  -24.75-177.00  60.00  176
 37  \w      6.00 115.06   0.38    0.10    --   39.91  77.00 -60.00  287
 38  \w      6.00 115.06   0.38    0.10    --   39.91  77.00  30.00  287
 39  \w      9.00 120.34   0.38    0.10    --   39.91  38.00 150.00  293
 40  \w      6.00 115.06   0.38    0.10    --   39.91  77.00-150.00  287
 41  \w      6.00 115.06   0.38    0.10    --   39.91  77.00  60.00  287
 42  \w      6.00 115.06   0.38    0.10    --   39.91  77.00 120.00  287
 43  \w     13.00 115.22   0.38    0.10    --   39.91  57.00-150.00  269
 44  \w      6.00 115.06   0.38    0.10    --   39.91  77.00 -90.00  287
 45  \w     13.00 115.22   0.38    0.10    --   39.91  57.00-120.00  269
 46  \w      6.00 115.06   0.38    0.10    --   39.91  77.00 150.00  287
 47  \w      9.00 120.34   0.38    0.10    --   39.91  38.00 -30.00  293
 48  \w     72.00 170.04   0.38    0.10    --  109.15  30.00 150.00  258
;
_diffrn_measurement_device 'four-circle diffractometer'
_diffrn_measurement_device_type 'XtaLAB Synergy, Dualflex, HyPix'
_diffrn_measurement_method '\w scans'
_diffrn_orient_matrix_type 'CrysAlisPro convention (1999,Acta A55,543-557)'
_diffrn_orient_matrix_UB_11 0.1384148000
_diffrn_orient_matrix_UB_12 0.0196088000
_diffrn_orient_matrix_UB_13 -0.0489761000
_diffrn_orient_matrix_UB_21 -0.2037328000
_diffrn_orient_matrix_UB_22 0.0154187000
_diffrn_orient_matrix_UB_23 -0.0192942000
_diffrn_orient_matrix_UB_31 0.0871054000
_diffrn_orient_matrix_UB_32 0.0049061000
_diffrn_orient_matrix_UB_33 0.2557319000
_diffrn_radiation_monochromator mirror
_diffrn_radiation_probe x-ray
_diffrn_radiation_type CuK\a
_diffrn_radiation_wavelength 1.54184
_diffrn_reflns_av_R_equivalents 0.0512
_diffrn_reflns_av_unetI/netI 0.0327
_diffrn_reflns_Laue_measured_fraction_full 1.000
_diffrn_reflns_Laue_measured_fraction_max 0.994
_diffrn_reflns_limit_h_max 7
_diffrn_reflns_limit_h_min -7
_diffrn_reflns_limit_k_max 75
_diffrn_reflns_limit_k_min -74
_diffrn_reflns_limit_l_max 7
_diffrn_reflns_limit_l_min -7
_diffrn_reflns_number 41608
_diffrn_reflns_point_group_measured_fraction_full 1.000
_diffrn_reflns_point_group_measured_fraction_max 0.990
_diffrn_reflns_theta_full 67.684
_diffrn_reflns_theta_max 74.306
_diffrn_reflns_theta_min 2.188
_diffrn_source 'micro-focus sealed X-ray tube'
_diffrn_source_type 'PhotonJet (Cu) X-ray Source'
_exptl_absorpt_coefficient_mu 0.634
_exptl_absorpt_correction_T_max 1.00000
_exptl_absorpt_correction_T_min 0.48776
_exptl_absorpt_correction_type multi-scan
_exptl_absorpt_process_details
;
CrysAlisPro 1.171.41.72a (Rigaku Oxford Diffraction, 2020)
Empirical absorption correction using spherical harmonics,
implemented in SCALE3 ABSPACK scaling algorithm.
;
_exptl_crystal_colour 'clear colourless'
_exptl_crystal_colour_lustre clear
_exptl_crystal_colour_primary colourless
_exptl_crystal_density_diffrn 1.210
_exptl_crystal_description plate
_exptl_crystal_F_000 872
_exptl_crystal_recrystallization_method 'Re-crystallisation from solvent: heptane/diethylether'
_exptl_crystal_size_max 0.23
_exptl_crystal_size_mid 0.21
_exptl_crystal_size_min 0.06
_refine_diff_density_max 0.263
_refine_diff_density_min -0.305
_refine_diff_density_rms 0.045
_refine_ls_abs_structure_details
;
 Flack x determined using 3906 quotients [(I+)-(I-)]/[(I+)+(I-)]
 (Parsons, Flack and Wagner, Acta Cryst. B69 (2013) 249-259).
;
_refine_ls_abs_structure_Flack -0.01(8)
_refine_ls_extinction_method none
_refine_ls_goodness_of_fit_ref 1.035
_refine_ls_hydrogen_treatment constr
_refine_ls_matrix_type full
_refine_ls_number_parameters 530
_refine_ls_number_reflns 8784
_refine_ls_number_restraints 1
_refine_ls_restrained_S_all 1.035
_refine_ls_R_factor_all 0.0486
_refine_ls_R_factor_gt 0.0455
_refine_ls_shift/su_max 0.000
_refine_ls_shift/su_mean 0.000
_refine_ls_structure_factor_coef Fsqd
_refine_ls_weighting_details 'w=1/[\s^2^(Fo^2^)+(0.0586P)^2^+1.1783P] where P=(Fo^2^+2Fc^2^)/3'
_refine_ls_weighting_scheme calc
_refine_ls_wR_factor_gt 0.1155
_refine_ls_wR_factor_ref 0.1192
_reflns_Friedel_coverage 0.972
_reflns_Friedel_fraction_full 1.000
_reflns_Friedel_fraction_max 0.985
_reflns_number_gt 8466
_reflns_number_total 8784
_reflns_threshold_expression 'I > 2\s(I)'
_cod_data_source_file d0sc06341j2.cif
_cod_data_source_block 20PR011_QH598-P1
_cod_depositor_comments
;Adding full bibliography for 1559814--1559816.cif.

 Adding full bibliography for 1559814--1559816.cif.
;
_cod_original_cell_volume 2199.55(4)
_cod_database_code 1559816
_shelx_shelxl_version_number 2014/7
_chemical_oxdiff_formula C20H30O4
_shelx_space_group_comment
;
The symmetry employed for this shelxl refinement is uniquely defined
by the following loop, which should always be used as a source of
symmetry information in preference to the above space-group names.
They are only intended as comments.
;
_shelx_estimated_absorpt_t_max 0.963
_shelx_estimated_absorpt_t_min 0.868
_diffrn_oxdiff_digest_frames
;
01e3e39f0eb9b1161519a2901f702ae24a001030e50
;
_reflns_odcompleteness_completeness 99.95
_reflns_odcompleteness_iscentric 1
_reflns_odcompleteness_theta 66.97
_olex2_refinement_description
;
1. Twinned data refinement
 Scales: 0.8014(19)
 0.1986(19)
2. Fixed Uiso
 At 1.2 times of:
  All C(H) groups, All C(H,H) groups
 At 1.5 times of:
  All C(H,H,H) groups
3.a Ternary CH refined with riding coordinates:
 C14(H14), C45(H45), C41(H41), C42(H42), C19(H19), C15(H15), C34(H34),
 C53(H53), C21(H21), C51(H51), C5(H5), C24(H24)
3.b Secondary CH2 refined with riding coordinates:
 C49(H49A,H49B), C39(H39A,H39B), C9(H9A,H9B), C16(H16A,H16B), C13(H13A,H13B),
 C17(H17A,H17B), C47(H47A,H47B), C23(H23A,H23B), C50(H50A,H50B), C43(H43A,H43B),
  C35(H35A,H35B), C48(H48A,H48B), C6(H6A,H6B), C22(H22A,H22B), C10(H10A,H10B),
 C54(H54A,H54B), C36(H36A,H36B), C25(H25A,H25B), C26(H26A,H26B), C55(H55A,H55B)
3.c Aromatic/amide H refined with riding coordinates:
 C12(H12), C44(H44)
3.d Idealised Me refined as rotating group:
 C40(H40A,H40B,H40C), C11(H11A,H11B,H11C), C52(H52A,H52B,H52C), C20(H20A,H20B,
 H20C), C1(H1A,H1B,H1C), C30(H30A,H30B,H30C)
;
_olex2_submission_special_instructions 'No special instructions were received'
_oxdiff_exptl_absorpt_empirical_details
;
Empirical correction (ABSPACK) includes:
- Absorption correction using spherical harmonics
- Frame scaling
;
_oxdiff_exptl_absorpt_empirical_full_max 1.725
_oxdiff_exptl_absorpt_empirical_full_min 0.588

loop_
_space_group_symop_operation_xyz
'x, y, z'
'-x, y+1/2, -z'

loop_
_atom_site_label
_atom_site_type_symbol
_atom_site_fract_x
_atom_site_fract_y
_atom_site_fract_z
_atom_site_U_iso_or_equiv
_atom_site_adp_type
_atom_site_occupancy
_atom_site_site_symmetry_order
_atom_site_calc_flag
_atom_site_refinement_flags_posn
_atom_site_refinement_flags_adp
_atom_site_refinement_flags_occupancy
_atom_site_disorder_assembly
_atom_site_disorder_group
O4 O 0.8615(6) 0.27505(5) 0.4754(6) 0.0337(7) Uani 1 1 d . . . . .
O57 O 0.2504(5) 0.54581(5) 0.5490(5) 0.0287(6) Uani 1 1 d . . . . .
O28 O 0.5096(6) 0.45459(5) 0.6889(5) 0.0357(7) Uani 1 1 d . . . . .
O33 O 0.4612(6) 0.72552(5) 0.2019(5) 0.0332(7) Uani 1 1 d . . . . .
O32 O 0.6270(9) 0.72154(6) -0.0728(8) 0.0613(13) Uani 1 1 d . . . . .
O58 O 0.5859(6) 0.53048(6) 0.5834(8) 0.0511(10) Uani 1 1 d . . . . .
C31 C 0.5671(7) 0.73322(7) 0.0565(7) 0.0250(8) Uani 1 1 d . . . . .
O3 O 1.1356(8) 0.27904(6) 0.3085(8) 0.0598(13) Uani 1 1 d . . . . .
C12 C 1.0284(6) 0.33342(7) 1.0049(7) 0.0208(8) Uani 1 1 d . . . . .
H12 H 1.1349 0.3232 1.0931 0.025 Uiso 1 1 calc R . . . .
C14 C 0.8408(6) 0.37080(6) 0.9649(6) 0.0165(7) Uani 1 1 d . . . . .
H14 H 0.7221 0.3676 1.0428 0.020 Uiso 1 1 calc R . . . .
C45 C -0.0480(6) 0.60531(6) 0.1656(6) 0.0173(7) Uani 1 1 d . . . . .
H45 H 0.0405 0.6030 0.0540 0.021 Uiso 1 1 calc R . . . .
C8 C 0.6844(6) 0.33998(6) 0.6720(6) 0.0168(7) Uani 1 1 d . . . . .
C41 C 0.2242(6) 0.63581(6) 0.3151(6) 0.0166(7) Uani 1 1 d . . . . .
H41 H 0.2922 0.6332 0.1879 0.020 Uiso 1 1 calc R . . . .
C7 C 0.8695(6) 0.32561(6) 0.8279(7) 0.0194(7) Uani 1 1 d . . . . .
C42 C -0.0281(6) 0.62977(6) 0.2225(6) 0.0162(7) Uani 1 1 d . . . . .
H42 H -0.1063 0.6329 0.3410 0.019 Uiso 1 1 calc R . . . .
C49 C -0.2827(7) 0.59558(7) 0.0543(6) 0.0212(8) Uani 1 1 d . . . . .
H49A H -0.3346 0.5993 -0.1089 0.025 Uiso 1 1 calc R . . . .
H49B H -0.3951 0.6011 0.1285 0.025 Uiso 1 1 calc R . . . .
C19 C 0.8963(6) 0.39530(6) 0.9863(6) 0.0174(7) Uani 1 1 d . . . . .
H19 H 1.0085 0.3978 0.8988 0.021 Uiso 1 1 calc R . . . .
C15 C 0.7469(6) 0.36486(6) 0.7115(6) 0.0174(7) Uani 1 1 d . . . . .
H15 H 0.8736 0.3675 0.6428 0.021 Uiso 1 1 calc R . . . .
C39 C 0.1686(7) 0.69926(6) 0.1981(7) 0.0239(8) Uani 1 1 d . . . . .
H39A H 0.1456 0.7062 0.3354 0.029 Uiso 1 1 calc R . . . .
H39B H 0.0674 0.7067 0.0638 0.029 Uiso 1 1 calc R . . . .
C46 C 0.0577(6) 0.58971(6) 0.3627(6) 0.0171(7) Uani 1 1 d . . . . .
C2 C 1.0072(7) 0.26750(7) 0.3682(7) 0.0258(8) Uani 1 1 d . . . . .
C37 C 0.2651(6) 0.66056(6) 0.3782(6) 0.0166(7) Uani 1 1 d . . . . .
C9 C 0.6684(7) 0.33448(7) 0.4219(6) 0.0221(8) Uani 1 1 d . . . . .
H9A H 0.5303 0.3415 0.3230 0.027 Uiso 1 1 calc R . . . .
H9B H 0.8006 0.3411 0.3847 0.027 Uiso 1 1 calc R . . . .
C16 C 0.5542(7) 0.38064(6) 0.5896(6) 0.0218(8) Uani 1 1 d . . . . .
H16A H 0.5122 0.3775 0.4250 0.026 Uiso 1 1 calc R . . . .
H16B H 0.4198 0.3775 0.6427 0.026 Uiso 1 1 calc R . . . .
C13 C 1.0516(6) 0.35711(6) 1.0751(6) 0.0195(7) Uani 1 1 d . . . . .
H13A H 1.1828 0.3636 1.0349 0.023 Uiso 1 1 calc R . . . .
H13B H 1.0832 0.3580 1.2419 0.023 Uiso 1 1 calc R . . . .
C40 C 0.2182(7) 0.66600(6) 0.6054(6) 0.0197(7) Uani 1 1 d . . . . .
H40A H 0.0666 0.6608 0.6019 0.030 Uiso 1 1 calc GR . . . .
H40B H 0.2267 0.6820 0.6296 0.030 Uiso 1 1 calc GR . . . .
H40C H 0.3316 0.6587 0.7292 0.030 Uiso 1 1 calc GR . . . .
C17 C 0.6141(7) 0.40526(6) 0.6271(6) 0.0200(7) Uani 1 1 d . . . . .
H17A H 0.7347 0.4090 0.5558 0.024 Uiso 1 1 calc R . . . .
H17B H 0.4790 0.4143 0.5535 0.024 Uiso 1 1 calc R . . . .
O29 O 0.4832(10) 0.47017(7) 0.3547(6) 0.0667(14) Uani 1 1 d . . . . .
C47 C 0.3488(6) 0.61994(6) 0.5080(6) 0.0194(7) Uani 1 1 d . . . . .
H47A H 0.5133 0.6231 0.5487 0.023 Uiso 1 1 calc R . . . .
H47B H 0.2968 0.6230 0.6432 0.023 Uiso 1 1 calc R . . . .
C23 C 1.0045(6) 0.40494(6) 1.2217(6) 0.0211(8) Uani 1 1 d . . . . .
H23A H 1.1681 0.4013 1.2749 0.025 Uiso 1 1 calc R . . . .
H23B H 0.9294 0.3992 1.3326 0.025 Uiso 1 1 calc R . . . .
C18 C 0.6951(6) 0.41082(6) 0.8796(6) 0.0172(7) Uani 1 1 d . . . . .
C50 C -0.2483(7) 0.57037(7) 0.0887(7) 0.0242(8) Uani 1 1 d . . . . .
H50A H -0.2709 0.5628 -0.0588 0.029 Uiso 1 1 calc R . . . .
H50B H -0.3571 0.5642 0.1643 0.029 Uiso 1 1 calc R . . . .
C11 C 0.4579(6) 0.33457(7) 0.7201(7) 0.0207(8) Uani 1 1 d . . . . .
H11A H 0.4382 0.3185 0.7212 0.031 Uiso 1 1 calc GR . . . .
H11B H 0.3328 0.3411 0.6017 0.031 Uiso 1 1 calc GR . . . .
H11C H 0.4586 0.3406 0.8678 0.031 Uiso 1 1 calc GR . . . .
C43 C -0.1383(6) 0.64351(6) 0.0110(6) 0.0182(7) Uani 1 1 d . . . . .
H43A H -0.0983 0.6370 -0.1202 0.022 Uiso 1 1 calc R . . . .
H43B H -0.3052 0.6427 -0.0207 0.022 Uiso 1 1 calc R . . . .
C52 C -0.0524(6) 0.59144(7) 0.5576(6) 0.0209(7) Uani 1 1 d . . . . .
H52A H -0.0422 0.6067 0.6124 0.031 Uiso 1 1 calc GR . . . .
H52B H 0.0269 0.5817 0.6816 0.031 Uiso 1 1 calc GR . . . .
H52C H -0.2121 0.5871 0.5027 0.031 Uiso 1 1 calc GR . . . .
C34 C 0.4141(8) 0.70209(7) 0.1978(7) 0.0256(9) Uani 1 1 d . . . . .
H34 H 0.4359 0.6954 0.0568 0.031 Uiso 1 1 calc R . . . .
C53 C 0.0250(7) 0.54652(7) 0.3844(7) 0.0262(8) Uani 1 1 d . . . . .
H53 H -0.0945 0.5462 0.4656 0.031 Uiso 1 1 calc R . . . .
C21 C 0.8175(7) 0.43330(6) 0.9395(7) 0.0223(8) Uani 1 1 d . . . . .
H21 H 0.9205 0.4353 0.8413 0.027 Uiso 1 1 calc R . . . .
C38 C 0.1096(7) 0.67502(6) 0.1940(6) 0.0192(7) Uani 1 1 d . . . . .
C51 C 0.0001(6) 0.56725(6) 0.2405(6) 0.0205(8) Uani 1 1 d . . . . .
H51 H 0.0990 0.5655 0.1378 0.025 Uiso 1 1 calc R . . . .
C44 C -0.0664(7) 0.66721(6) 0.0351(6) 0.0199(8) Uani 1 1 d . . . . .
H44 H -0.1538 0.6774 -0.0718 0.024 Uiso 1 1 calc R . . . .
C20 C 0.5015(6) 0.40880(7) 0.9889(7) 0.0213(8) Uani 1 1 d . . . . .
H20A H 0.4526 0.3934 0.9839 0.032 Uiso 1 1 calc GR . . . .
H20B H 0.3739 0.4180 0.9059 0.032 Uiso 1 1 calc GR . . . .
H20C H 0.5542 0.4137 1.1468 0.032 Uiso 1 1 calc GR . . . .
C35 C 0.5713(7) 0.69085(7) 0.4040(7) 0.0250(8) Uani 1 1 d . . . . .
H35A H 0.5509 0.6974 0.5442 0.030 Uiso 1 1 calc R . . . .
H35B H 0.7311 0.6930 0.4050 0.030 Uiso 1 1 calc R . . . .
C48 C 0.3113(6) 0.59535(6) 0.4480(6) 0.0190(7) Uani 1 1 d . . . . .
H48A H 0.3851 0.5916 0.3293 0.023 Uiso 1 1 calc R . . . .
H48B H 0.3830 0.5863 0.5836 0.023 Uiso 1 1 calc R . . . .
C6 C 0.8656(7) 0.30135(6) 0.7668(7) 0.0255(8) Uani 1 1 d . . . . .
H6A H 1.0006 0.2939 0.8668 0.031 Uiso 1 1 calc R . . . .
H6B H 0.7288 0.2943 0.7901 0.031 Uiso 1 1 calc R . . . .
C1 C 0.9895(9) 0.24302(7) 0.3359(9) 0.0359(10) Uani 1 1 d . . . . .
H1A H 1.1323 0.2361 0.4208 0.054 Uiso 1 1 calc GR . . . .
H1B H 0.9588 0.2395 0.1745 0.054 Uiso 1 1 calc GR . . . .
H1C H 0.8656 0.2374 0.3913 0.054 Uiso 1 1 calc GR . . . .
C5 C 0.8647(7) 0.29870(6) 0.5232(8) 0.0266(9) Uani 1 1 d . . . . .
H5 H 1.0058 0.3054 0.5015 0.032 Uiso 1 1 calc R . . . .
C22 C 0.9677(7) 0.43022(7) 1.1888(7) 0.0250(8) Uani 1 1 d . . . . .
H22A H 1.1146 0.4379 1.2131 0.030 Uiso 1 1 calc R . . . .
H22B H 0.8900 0.4362 1.2967 0.030 Uiso 1 1 calc R . . . .
C56 C 0.3894(8) 0.53238(8) 0.4779(10) 0.0385(11) Uani 1 1 d . . . . .
C24 C 0.6712(8) 0.45382(7) 0.9170(7) 0.0277(9) Uani 1 1 d . . . . .
H24 H 0.5866 0.4536 1.0338 0.033 Uiso 1 1 calc R . . . .
C10 C 0.6607(7) 0.30978(7) 0.3667(7) 0.0244(8) Uani 1 1 d . . . . .
H10A H 0.5202 0.3032 0.3862 0.029 Uiso 1 1 calc R . . . .
H10B H 0.6608 0.3076 0.2073 0.029 Uiso 1 1 calc R . . . .
C30 C 0.5999(9) 0.75765(7) 0.0743(8) 0.0352(10) Uani 1 1 d . . . . .
H30A H 0.5707 0.7629 0.2138 0.053 Uiso 1 1 calc GR . . . .
H30B H 0.4946 0.7648 -0.0566 0.053 Uiso 1 1 calc GR . . . .
H30C H 0.7561 0.7612 0.0775 0.053 Uiso 1 1 calc GR . . . .
C54 C 0.0143(8) 0.52518(7) 0.2471(8) 0.0333(10) Uani 1 1 d . . . . .
H54A H -0.0437 0.5127 0.3183 0.040 Uiso 1 1 calc R . . . .
H54B H -0.0823 0.5270 0.0894 0.040 Uiso 1 1 calc R . . . .
C36 C 0.5161(7) 0.66615(7) 0.3955(7) 0.0236(8) Uani 1 1 d . . . . .
H36A H 0.6146 0.6591 0.5336 0.028 Uiso 1 1 calc R . . . .
H36B H 0.5540 0.6596 0.2635 0.028 Uiso 1 1 calc R . . . .
C27 C 0.5837(11) 0.46822(8) 0.5523(9) 0.0427(13) Uani 1 1 d . . . . .
C25 C 0.8031(9) 0.47547(7) 0.9340(9) 0.0398(12) Uani 1 1 d . . . . .
H25A H 0.9600 0.4739 1.0337 0.048 Uiso 1 1 calc R . . . .
H25B H 0.7268 0.4876 0.9916 0.048 Uiso 1 1 calc R . . . .
C26 C 0.8003(12) 0.47950(9) 0.6878(11) 0.0534(15) Uani 1 1 d . . . . .
H26A H 0.7964 0.4955 0.6536 0.064 Uiso 1 1 calc R . . . .
H26B H 0.9348 0.4729 0.6555 0.064 Uiso 1 1 calc R . . . .
C55 C 0.2638(9) 0.52176(8) 0.2556(10) 0.0437(12) Uani 1 1 d . . . . .
H55A H 0.3008 0.5059 0.2544 0.052 Uiso 1 1 calc R . . . .
H55B H 0.2998 0.5291 0.1265 0.052 Uiso 1 1 calc R . . . .

loop_
_atom_site_aniso_label
_atom_site_aniso_U_11
_atom_site_aniso_U_22
_atom_site_aniso_U_33
_atom_site_aniso_U_23
_atom_site_aniso_U_13
_atom_site_aniso_U_12
O4 0.0330(17) 0.0193(15) 0.055(2) -0.0115(14) 0.0227(15) -0.0036(12)
O57 0.0290(15) 0.0221(14) 0.0304(15) -0.0002(12) 0.0013(12) 0.0017(12)
O28 0.0467(19) 0.0269(16) 0.0254(15) -0.0003(13) -0.0028(14) 0.0086(14)
O33 0.054(2) 0.0227(15) 0.0293(16) -0.0048(12) 0.0228(15) -0.0125(14)
O32 0.098(4) 0.0308(19) 0.085(3) 0.001(2) 0.074(3) -0.003(2)
O58 0.0313(19) 0.039(2) 0.073(3) -0.0016(19) -0.0019(18) 0.0060(15)
C31 0.0213(19) 0.028(2) 0.025(2) 0.0050(17) 0.0062(16) -0.0021(16)
O3 0.080(3) 0.0294(18) 0.097(3) -0.003(2) 0.069(3) 0.0034(19)
C12 0.0142(17) 0.023(2) 0.025(2) 0.0043(15) 0.0050(15) 0.0032(14)
C14 0.0118(15) 0.0226(18) 0.0145(16) 0.0006(14) 0.0025(13) 0.0016(13)
C45 0.0175(18) 0.0210(18) 0.0127(17) -0.0004(14) 0.0029(14) 0.0009(14)
C8 0.0152(17) 0.0221(19) 0.0131(17) -0.0002(14) 0.0039(14) -0.0002(14)
C41 0.0146(16) 0.0203(18) 0.0150(16) -0.0001(14) 0.0044(13) 0.0016(13)
C7 0.0147(17) 0.0182(17) 0.026(2) 0.0022(15) 0.0066(14) 0.0010(14)
C42 0.0147(16) 0.0210(18) 0.0121(16) -0.0003(14) 0.0024(13) 0.0012(14)
C49 0.0205(19) 0.0234(19) 0.0164(17) 0.0010(15) 0.0002(14) -0.0013(15)
C19 0.0158(17) 0.0218(18) 0.0144(17) -0.0010(14) 0.0038(13) 0.0003(14)
C15 0.0194(17) 0.0194(18) 0.0134(16) 0.0002(14) 0.0045(14) -0.0001(14)
C39 0.030(2) 0.023(2) 0.0198(18) 0.0024(16) 0.0075(15) 0.0016(16)
C46 0.0181(17) 0.0186(17) 0.0137(17) -0.0011(14) 0.0032(14) -0.0001(14)
C2 0.027(2) 0.031(2) 0.0195(19) -0.0014(16) 0.0065(16) 0.0055(17)
C37 0.0136(16) 0.0189(18) 0.0171(17) -0.0004(14) 0.0043(13) -0.0004(14)
C9 0.030(2) 0.0219(19) 0.0161(18) -0.0015(15) 0.0086(15) -0.0031(16)
C16 0.0250(19) 0.0209(19) 0.0163(17) -0.0007(15) 0.0008(15) 0.0014(15)
C13 0.0129(16) 0.0249(19) 0.0189(17) 0.0006(15) 0.0018(14) 0.0005(14)
C40 0.0226(18) 0.0204(18) 0.0159(17) -0.0005(14) 0.0049(15) 0.0012(15)
C17 0.0226(18) 0.0203(19) 0.0139(17) -0.0005(14) 0.0002(14) 0.0002(15)
O29 0.126(4) 0.043(2) 0.029(2) 0.0081(16) 0.019(2) 0.031(2)
C47 0.0143(16) 0.0178(18) 0.0221(19) 0.0017(14) -0.0011(14) 0.0025(14)
C23 0.0173(17) 0.026(2) 0.0163(18) -0.0052(15) -0.0005(14) 0.0001(15)
C18 0.0179(17) 0.0186(17) 0.0139(17) 0.0000(14) 0.0027(14) 0.0009(14)
C50 0.0221(19) 0.027(2) 0.0193(19) -0.0020(16) -0.0011(15) -0.0048(16)
C11 0.0178(18) 0.0227(19) 0.0205(18) 0.0001(15) 0.0035(15) 0.0007(15)
C43 0.0188(17) 0.0227(19) 0.0115(16) 0.0007(14) 0.0015(13) 0.0028(14)
C52 0.0191(17) 0.0266(19) 0.0180(18) 0.0036(15) 0.0067(14) 0.0026(15)
C34 0.038(2) 0.023(2) 0.0201(19) -0.0063(16) 0.0148(17) -0.0080(17)
C53 0.025(2) 0.0224(19) 0.026(2) -0.0004(17) -0.0011(16) -0.0025(16)
C21 0.0246(19) 0.0203(19) 0.0198(19) -0.0031(15) 0.0028(15) -0.0021(15)
C38 0.0237(19) 0.0210(18) 0.0133(17) -0.0013(14) 0.0057(14) 0.0026(15)
C51 0.0201(18) 0.0211(19) 0.0201(18) -0.0011(15) 0.0056(15) -0.0015(14)
C44 0.0246(19) 0.0201(19) 0.0146(17) 0.0039(14) 0.0048(15) 0.0061(15)
C20 0.0173(17) 0.0252(19) 0.0203(18) 0.0003(15) 0.0036(14) 0.0032(15)
C35 0.0197(19) 0.025(2) 0.033(2) -0.0044(17) 0.0112(16) -0.0029(15)
C48 0.0148(17) 0.0203(19) 0.0204(18) 0.0012(14) 0.0024(14) 0.0023(14)
C6 0.0208(19) 0.0191(19) 0.033(2) -0.0006(17) 0.0026(16) 0.0014(15)
C1 0.040(3) 0.028(2) 0.040(3) -0.0070(19) 0.011(2) 0.0073(19)
C5 0.027(2) 0.0183(19) 0.039(2) -0.0046(17) 0.0166(18) -0.0024(16)
C22 0.0221(19) 0.026(2) 0.024(2) -0.0054(16) 0.0015(15) -0.0012(16)
C56 0.034(3) 0.024(2) 0.052(3) 0.000(2) 0.004(2) 0.0032(19)
C24 0.037(2) 0.0191(19) 0.024(2) -0.0050(16) 0.0033(17) 0.0018(17)
C10 0.035(2) 0.021(2) 0.0196(19) -0.0028(15) 0.0120(17) -0.0041(16)
C30 0.038(2) 0.030(2) 0.037(2) 0.0049(19) 0.009(2) -0.0092(19)
C54 0.037(2) 0.019(2) 0.039(3) -0.0033(18) 0.003(2) -0.0038(17)
C36 0.0196(18) 0.022(2) 0.031(2) -0.0028(16) 0.0098(16) -0.0010(15)
C27 0.073(4) 0.025(2) 0.031(3) -0.0001(19) 0.017(3) 0.010(2)
C25 0.048(3) 0.020(2) 0.044(3) -0.0025(19) 0.001(2) 0.0019(19)
C26 0.078(4) 0.027(3) 0.067(4) 0.012(3) 0.041(3) 0.006(3)
C55 0.048(3) 0.025(2) 0.054(3) -0.006(2) 0.009(2) 0.006(2)

loop_
_atom_type_symbol
_atom_type_description
_atom_type_scat_dispersion_real
_atom_type_scat_dispersion_imag
_atom_type_scat_source
C C 0.0181 0.0091 'International Tables Vol C Tables 4.2.6.8 and 6.1.1.4'
H H 0.0000 0.0000 'International Tables Vol C Tables 4.2.6.8 and 6.1.1.4'
O O 0.0492 0.0322 'International Tables Vol C Tables 4.2.6.8 and 6.1.1.4'

loop_
_geom_angle_atom_site_label_1
_geom_angle_atom_site_label_2
_geom_angle_atom_site_label_3
_geom_angle
_geom_angle_site_symmetry_1
_geom_angle_site_symmetry_3
_geom_angle_publ_flag
C2 O4 C5 117.5(3) . . ?
C56 O57 C53 110.9(3) . . ?
C27 O28 C24 111.0(4) . . ?
C31 O33 C34 117.7(3) . . ?
O33 C31 C30 112.3(4) . . ?
O32 C31 O33 122.8(4) . . ?
O32 C31 C30 124.9(4) . . ?
C7 C12 H12 117.7 . . ?
C7 C12 C13 124.6(4) . . ?
C13 C12 H12 117.7 . . ?
C19 C14 H14 109.0 . . ?
C19 C14 C15 109.0(3) . . ?
C19 C14 C13 110.5(3) . . ?
C15 C14 H14 109.0 . . ?
C13 C14 H14 109.0 . . ?
C13 C14 C15 110.4(3) . . ?
C42 C45 H45 105.6 . . ?
C42 C45 C49 118.9(3) . . ?
C42 C45 C46 115.6(3) . . ?
C49 C45 H45 105.6 . . ?
C49 C45 C46 104.6(3) . . ?
C46 C45 H45 105.6 . . ?
C7 C8 C15 110.2(3) . . ?
C7 C8 C9 109.0(3) . . ?
C7 C8 C11 108.1(3) . . ?
C9 C8 C15 107.8(3) . . ?
C11 C8 C15 111.9(3) . . ?
C11 C8 C9 109.8(3) . . ?
C42 C41 H41 106.0 . . ?
C42 C41 C37 113.4(3) . . ?
C42 C41 C47 111.3(3) . . ?
C37 C41 H41 106.0 . . ?
C47 C41 H41 106.0 . . ?
C47 C41 C37 113.4(3) . . ?
C12 C7 C8 123.6(3) . . ?
C12 C7 C6 120.4(4) . . ?
C6 C7 C8 116.0(3) . . ?
C45 C42 C41 108.9(3) . . ?
C45 C42 H42 109.2 . . ?
C45 C42 C43 110.3(3) . . ?
C41 C42 H42 109.2 . . ?
C43 C42 C41 110.0(3) . . ?
C43 C42 H42 109.2 . . ?
C45 C49 H49A 110.9 . . ?
C45 C49 H49B 110.9 . . ?
C45 C49 C50 104.2(3) . . ?
H49A C49 H49B 108.9 . . ?
C50 C49 H49A 110.9 . . ?
C50 C49 H49B 110.9 . . ?
C14 C19 H19 105.8 . . ?
C14 C19 C23 118.8(3) . . ?
C14 C19 C18 115.1(3) . . ?
C23 C19 H19 105.8 . . ?
C23 C19 C18 104.5(3) . . ?
C18 C19 H19 105.8 . . ?
C14 C15 C8 112.8(3) . . ?
C14 C15 H15 106.1 . . ?
C8 C15 H15 106.1 . . ?
C16 C15 C14 111.2(3) . . ?
C16 C15 C8 113.7(3) . . ?
C16 C15 H15 106.1 . . ?
H39A C39 H39B 108.2 . . ?
C34 C39 H39A 109.6 . . ?
C34 C39 H39B 109.6 . . ?
C38 C39 H39A 109.6 . . ?
C38 C39 H39B 109.6 . . ?
C38 C39 C34 110.1(3) . . ?
C45 C46 C52 113.2(3) . . ?
C45 C46 C51 99.8(3) . . ?
C45 C46 C48 107.1(3) . . ?
C52 C46 C51 110.4(3) . . ?
C48 C46 C52 110.4(3) . . ?
C48 C46 C51 115.6(3) . . ?
O4 C2 C1 111.8(4) . . ?
O3 C2 O4 123.3(4) . . ?
O3 C2 C1 124.9(4) . . ?
C41 C37 C36 108.4(3) . . ?
C40 C37 C41 112.0(3) . . ?
C40 C37 C36 109.3(3) . . ?
C38 C37 C41 110.1(3) . . ?
C38 C37 C40 108.1(3) . . ?
C38 C37 C36 109.0(3) . . ?
C8 C9 H9A 108.6 . . ?
C8 C9 H9B 108.6 . . ?
H9A C9 H9B 107.5 . . ?
C10 C9 C8 114.8(3) . . ?
C10 C9 H9A 108.6 . . ?
C10 C9 H9B 108.6 . . ?
C15 C16 H16A 108.7 . . ?
C15 C16 H16B 108.7 . . ?
H16A C16 H16B 107.6 . . ?
C17 C16 C15 114.2(3) . . ?
C17 C16 H16A 108.7 . . ?
C17 C16 H16B 108.7 . . ?
C12 C13 C14 113.2(3) . . ?
C12 C13 H13A 108.9 . . ?
C12 C13 H13B 108.9 . . ?
C14 C13 H13A 108.9 . . ?
C14 C13 H13B 108.9 . . ?
H13A C13 H13B 107.7 . . ?
C37 C40 H40A 109.5 . . ?
C37 C40 H40B 109.5 . . ?
C37 C40 H40C 109.5 . . ?
H40A C40 H40B 109.5 . . ?
H40A C40 H40C 109.5 . . ?
H40B C40 H40C 109.5 . . ?
C16 C17 H17A 109.4 . . ?
C16 C17 H17B 109.4 . . ?
H17A C17 H17B 108.0 . . ?
C18 C17 C16 111.2(3) . . ?
C18 C17 H17A 109.4 . . ?
C18 C17 H17B 109.4 . . ?
C41 C47 H47A 108.7 . . ?
C41 C47 H47B 108.7 . . ?
H47A C47 H47B 107.6 . . ?
C48 C47 C41 114.2(3) . . ?
C48 C47 H47A 108.7 . . ?
C48 C47 H47B 108.7 . . ?
C19 C23 H23A 110.9 . . ?
C19 C23 H23B 110.9 . . ?
C19 C23 C22 104.2(3) . . ?
H23A C23 H23B 108.9 . . ?
C22 C23 H23A 110.9 . . ?
C22 C23 H23B 110.9 . . ?
C19 C18 C21 99.1(3) . . ?
C17 C18 C19 106.8(3) . . ?
C17 C18 C21 115.6(3) . . ?
C17 C18 C20 111.1(3) . . ?
C20 C18 C19 113.2(3) . . ?
C20 C18 C21 110.6(3) . . ?
C49 C50 H50A 110.6 . . ?
C49 C50 H50B 110.6 . . ?
C49 C50 C51 105.9(3) . . ?
H50A C50 H50B 108.7 . . ?
C51 C50 H50A 110.6 . . ?
C51 C50 H50B 110.6 . . ?
C8 C11 H11A 109.5 . . ?
C8 C11 H11B 109.5 . . ?
C8 C11 H11C 109.5 . . ?
H11A C11 H11B 109.5 . . ?
H11A C11 H11C 109.5 . . ?
H11B C11 H11C 109.5 . . ?
C42 C43 H43A 109.0 . . ?
C42 C43 H43B 109.0 . . ?
H43A C43 H43B 107.8 . . ?
C44 C43 C42 113.0(3) . . ?
C44 C43 H43A 109.0 . . ?
C44 C43 H43B 109.0 . . ?
C46 C52 H52A 109.5 . . ?
C46 C52 H52B 109.5 . . ?
C46 C52 H52C 109.5 . . ?
H52A C52 H52B 109.5 . . ?
H52A C52 H52C 109.5 . . ?
H52B C52 H52C 109.5 . . ?
O33 C34 C39 107.7(3) . . ?
O33 C34 H34 109.5 . . ?
O33 C34 C35 110.4(3) . . ?
C39 C34 H34 109.5 . . ?
C35 C34 C39 110.1(3) . . ?
C35 C34 H34 109.5 . . ?
O57 C53 H53 109.8 . . ?
O57 C53 C51 110.2(3) . . ?
O57 C53 C54 103.9(3) . . ?
C51 C53 H53 109.8 . . ?
C51 C53 C54 113.2(4) . . ?
C54 C53 H53 109.8 . . ?
C18 C21 H21 108.0 . . ?
C18 C21 C22 103.9(3) . . ?
C22 C21 H21 108.0 . . ?
C24 C21 C18 117.6(3) . . ?
C24 C21 H21 108.0 . . ?
C24 C21 C22 111.0(3) . . ?
C39 C38 C37 116.5(3) . . ?
C44 C38 C39 120.1(4) . . ?
C44 C38 C37 123.3(3) . . ?
C46 C51 C50 103.6(3) . . ?
C46 C51 H51 107.6 . . ?
C50 C51 H51 107.6 . . ?
C53 C51 C46 118.2(3) . . ?
C53 C51 C50 111.6(3) . . ?
C53 C51 H51 107.6 . . ?
C43 C44 H44 117.5 . . ?
C38 C44 C43 124.9(3) . . ?
C38 C44 H44 117.5 . . ?
C18 C20 H20A 109.5 . . ?
C18 C20 H20B 109.5 . . ?
C18 C20 H20C 109.5 . . ?
H20A C20 H20B 109.5 . . ?
H20A C20 H20C 109.5 . . ?
H20B C20 H20C 109.5 . . ?
C34 C35 H35A 109.9 . . ?
C34 C35 H35B 109.9 . . ?
C34 C35 C36 109.1(3) . . ?
H35A C35 H35B 108.3 . . ?
C36 C35 H35A 109.9 . . ?
C36 C35 H35B 109.9 . . ?
C46 C48 C47 111.5(3) . . ?
C46 C48 H48A 109.3 . . ?
C46 C48 H48B 109.3 . . ?
C47 C48 H48A 109.3 . . ?
C47 C48 H48B 109.3 . . ?
H48A C48 H48B 108.0 . . ?
C7 C6 H6A 109.6 . . ?
C7 C6 H6B 109.6 . . ?
H6A C6 H6B 108.1 . . ?
C5 C6 C7 110.2(3) . . ?
C5 C6 H6A 109.6 . . ?
C5 C6 H6B 109.6 . . ?
C2 C1 H1A 109.5 . . ?
C2 C1 H1B 109.5 . . ?
C2 C1 H1C 109.5 . . ?
H1A C1 H1B 109.5 . . ?
H1A C1 H1C 109.5 . . ?
H1B C1 H1C 109.5 . . ?
O4 C5 C6 107.5(3) . . ?
O4 C5 H5 109.4 . . ?
O4 C5 C10 110.3(3) . . ?
C6 C5 H5 109.4 . . ?
C10 C5 C6 110.9(3) . . ?
C10 C5 H5 109.4 . . ?
C23 C22 C21 105.7(3) . . ?
C23 C22 H22A 110.6 . . ?
C23 C22 H22B 110.6 . . ?
C21 C22 H22A 110.6 . . ?
C21 C22 H22B 110.6 . . ?
H22A C22 H22B 108.7 . . ?
O57 C56 C55 110.2(4) . . ?
O58 C56 O57 121.2(5) . . ?
O58 C56 C55 128.6(5) . . ?
O28 C24 C21 109.6(3) . . ?
O28 C24 H24 109.8 . . ?
O28 C24 C25 103.8(4) . . ?
C21 C24 H24 109.8 . . ?
C21 C24 C25 114.0(4) . . ?
C25 C24 H24 109.8 . . ?
C9 C10 H10A 109.9 . . ?
C9 C10 H10B 109.9 . . ?
C5 C10 C9 109.0(3) . . ?
C5 C10 H10A 109.9 . . ?
C5 C10 H10B 109.9 . . ?
H10A C10 H10B 108.3 . . ?
C31 C30 H30A 109.5 . . ?
C31 C30 H30B 109.5 . . ?
C31 C30 H30C 109.5 . . ?
H30A C30 H30B 109.5 . . ?
H30A C30 H30C 109.5 . . ?
H30B C30 H30C 109.5 . . ?
C53 C54 H54A 111.4 . . ?
C53 C54 H54B 111.4 . . ?
H54A C54 H54B 109.2 . . ?
C55 C54 C53 102.1(4) . . ?
C55 C54 H54A 111.4 . . ?
C55 C54 H54B 111.4 . . ?
C37 C36 H36A 108.5 . . ?
C37 C36 H36B 108.5 . . ?
C35 C36 C37 114.9(3) . . ?
C35 C36 H36A 108.5 . . ?
C35 C36 H36B 108.5 . . ?
H36A C36 H36B 107.5 . . ?
O28 C27 C26 109.5(4) . . ?
O29 C27 O28 121.6(6) . . ?
O29 C27 C26 129.0(5) . . ?
C24 C25 H25A 111.3 . . ?
C24 C25 H25B 111.3 . . ?
C24 C25 C26 102.3(4) . . ?
H25A C25 H25B 109.2 . . ?
C26 C25 H25A 111.3 . . ?
C26 C25 H25B 111.3 . . ?
C27 C26 C25 103.5(4) . . ?
C27 C26 H26A 111.1 . . ?
C27 C26 H26B 111.1 . . ?
C25 C26 H26A 111.1 . . ?
C25 C26 H26B 111.1 . . ?
H26A C26 H26B 109.0 . . ?
C56 C55 C54 102.8(4) . . ?
C56 C55 H55A 111.2 . . ?
C56 C55 H55B 111.2 . . ?
C54 C55 H55A 111.2 . . ?
C54 C55 H55B 111.2 . . ?
H55A C55 H55B 109.1 . . ?

loop_
_geom_bond_atom_site_label_1
_geom_bond_atom_site_label_2
_geom_bond_distance
_geom_bond_site_symmetry_2
_geom_bond_publ_flag
O4 C2 1.337(5) . ?
O4 C5 1.462(5) . ?
O57 C53 1.467(5) . ?
O57 C56 1.341(6) . ?
O28 C24 1.472(5) . ?
O28 C27 1.347(6) . ?
O33 C31 1.332(5) . ?
O33 C34 1.447(5) . ?
O32 C31 1.199(6) . ?
O58 C56 1.204(6) . ?
C31 C30 1.493(6) . ?
O3 C2 1.189(6) . ?
C12 H12 0.9500 . ?
C12 C7 1.327(6) . ?
C12 C13 1.494(5) . ?
C14 H14 1.0000 . ?
C14 C19 1.521(5) . ?
C14 C15 1.544(5) . ?
C14 C13 1.526(5) . ?
C45 H45 1.0000 . ?
C45 C42 1.520(5) . ?
C45 C49 1.529(5) . ?
C45 C46 1.530(5) . ?
C8 C7 1.534(5) . ?
C8 C15 1.558(5) . ?
C8 C9 1.551(5) . ?
C8 C11 1.540(5) . ?
C41 H41 1.0000 . ?
C41 C42 1.537(5) . ?
C41 C37 1.552(5) . ?
C41 C47 1.551(5) . ?
C7 C6 1.516(5) . ?
C42 H42 1.0000 . ?
C42 C43 1.531(5) . ?
C49 H49A 0.9900 . ?
C49 H49B 0.9900 . ?
C49 C50 1.548(6) . ?
C19 H19 1.0000 . ?
C19 C23 1.528(5) . ?
C19 C18 1.544(5) . ?
C15 H15 1.0000 . ?
C15 C16 1.541(5) . ?
C39 H39A 0.9900 . ?
C39 H39B 0.9900 . ?
C39 C34 1.521(6) . ?
C39 C38 1.512(5) . ?
C46 C52 1.540(5) . ?
C46 C51 1.546(5) . ?
C46 C48 1.536(5) . ?
C2 C1 1.496(6) . ?
C37 C40 1.542(5) . ?
C37 C38 1.533(5) . ?
C37 C36 1.554(5) . ?
C9 H9A 0.9900 . ?
C9 H9B 0.9900 . ?
C9 C10 1.532(5) . ?
C16 H16A 0.9900 . ?
C16 H16B 0.9900 . ?
C16 C17 1.538(5) . ?
C13 H13A 0.9900 . ?
C13 H13B 0.9900 . ?
C40 H40A 0.9800 . ?
C40 H40B 0.9800 . ?
C40 H40C 0.9800 . ?
C17 H17A 0.9900 . ?
C17 H17B 0.9900 . ?
C17 C18 1.529(5) . ?
O29 C27 1.204(7) . ?
C47 H47A 0.9900 . ?
C47 H47B 0.9900 . ?
C47 C48 1.536(5) . ?
C23 H23A 0.9900 . ?
C23 H23B 0.9900 . ?
C23 C22 1.553(6) . ?
C18 C21 1.549(5) . ?
C18 C20 1.530(5) . ?
C50 H50A 0.9900 . ?
C50 H50B 0.9900 . ?
C50 C51 1.559(5) . ?
C11 H11A 0.9800 . ?
C11 H11B 0.9800 . ?
C11 H11C 0.9800 . ?
C43 H43A 0.9900 . ?
C43 H43B 0.9900 . ?
C43 C44 1.497(5) . ?
C52 H52A 0.9800 . ?
C52 H52B 0.9800 . ?
C52 H52C 0.9800 . ?
C34 H34 1.0000 . ?
C34 C35 1.521(6) . ?
C53 H53 1.0000 . ?
C53 C51 1.520(6) . ?
C53 C54 1.535(6) . ?
C21 H21 1.0000 . ?
C21 C22 1.561(5) . ?
C21 C24 1.518(6) . ?
C38 C44 1.323(6) . ?
C51 H51 1.0000 . ?
C44 H44 0.9500 . ?
C20 H20A 0.9800 . ?
C20 H20B 0.9800 . ?
C20 H20C 0.9800 . ?
C35 H35A 0.9900 . ?
C35 H35B 0.9900 . ?
C35 C36 1.532(5) . ?
C48 H48A 0.9900 . ?
C48 H48B 0.9900 . ?
C6 H6A 0.9900 . ?
C6 H6B 0.9900 . ?
C6 C5 1.507(6) . ?
C1 H1A 0.9800 . ?
C1 H1B 0.9800 . ?
C1 H1C 0.9800 . ?
C5 H5 1.0000 . ?
C5 C10 1.505(6) . ?
C22 H22A 0.9900 . ?
C22 H22B 0.9900 . ?
C56 C55 1.511(8) . ?
C24 H24 1.0000 . ?
C24 C25 1.530(6) . ?
C10 H10A 0.9900 . ?
C10 H10B 0.9900 . ?
C30 H30A 0.9800 . ?
C30 H30B 0.9800 . ?
C30 H30C 0.9800 . ?
C54 H54A 0.9900 . ?
C54 H54B 0.9900 . ?
C54 C55 1.535(7) . ?
C36 H36A 0.9900 . ?
C36 H36B 0.9900 . ?
C27 C26 1.518(9) . ?
C25 H25A 0.9900 . ?
C25 H25B 0.9900 . ?
C25 C26 1.531(8) . ?
C26 H26A 0.9900 . ?
C26 H26B 0.9900 . ?
C55 H55A 0.9900 . ?
C55 H55B 0.9900 . ?

loop_
_geom_torsion_atom_site_label_1
_geom_torsion_atom_site_label_2
_geom_torsion_atom_site_label_3
_geom_torsion_atom_site_label_4
_geom_torsion
_geom_torsion_site_symmetry_1
_geom_torsion_site_symmetry_2
_geom_torsion_site_symmetry_3
_geom_torsion_site_symmetry_4
_geom_torsion_publ_flag
O4 C5 C10 C9 179.7(3) . . . . ?
O57 C53 C51 C46 -51.5(5) . . . . ?
O57 C53 C51 C50 -171.5(3) . . . . ?
O57 C53 C54 C55 -30.6(5) . . . . ?
O57 C56 C55 C54 -17.7(5) . . . . ?
O28 C24 C25 C26 -30.8(5) . . . . ?
O28 C27 C26 C25 -15.6(5) . . . . ?
O33 C34 C35 C36 179.6(3) . . . . ?
O58 C56 C55 C54 164.4(6) . . . . ?
C31 O33 C34 C39 -132.9(4) . . . . ?
C31 O33 C34 C35 106.8(4) . . . . ?
C12 C7 C6 C5 -125.8(4) . . . . ?
C14 C19 C23 C22 -163.0(3) . . . . ?
C14 C19 C18 C17 -60.6(4) . . . . ?
C14 C19 C18 C21 179.1(3) . . . . ?
C14 C19 C18 C20 62.0(4) . . . . ?
C14 C15 C16 C17 51.3(4) . . . . ?
C45 C42 C43 C44 -162.8(3) . . . . ?
C45 C49 C50 C51 5.7(4) . . . . ?
C45 C46 C51 C50 -41.9(3) . . . . ?
C45 C46 C51 C53 -165.9(3) . . . . ?
C45 C46 C48 C47 54.6(4) . . . . ?
C8 C7 C6 C5 53.2(4) . . . . ?
C8 C15 C16 C17 -179.9(3) . . . . ?
C8 C9 C10 C5 -55.8(4) . . . . ?
C41 C42 C43 C44 -42.6(4) . . . . ?
C41 C37 C38 C39 -164.8(3) . . . . ?
C41 C37 C38 C44 14.2(5) . . . . ?
C41 C37 C36 C35 166.9(3) . . . . ?
C41 C47 C48 C46 -53.4(4) . . . . ?
C7 C12 C13 C14 15.4(5) . . . . ?
C7 C8 C15 C14 -43.1(4) . . . . ?
C7 C8 C15 C16 -171.1(3) . . . . ?
C7 C8 C9 C10 47.4(4) . . . . ?
C7 C6 C5 O4 179.9(3) . . . . ?
C7 C6 C5 C10 -59.5(4) . . . . ?
C42 C45 C49 C50 -163.4(3) . . . . ?
C42 C45 C46 C52 61.9(4) . . . . ?
C42 C45 C46 C51 179.2(3) . . . . ?
C42 C45 C46 C48 -60.0(4) . . . . ?
C42 C41 C37 C40 77.0(4) . . . . ?
C42 C41 C37 C38 -43.3(4) . . . . ?
C42 C41 C37 C36 -162.4(3) . . . . ?
C42 C41 C47 C48 51.0(4) . . . . ?
C42 C43 C44 C38 15.1(5) . . . . ?
C49 C45 C42 C41 -175.7(3) . . . . ?
C49 C45 C42 C43 -54.9(4) . . . . ?
C49 C45 C46 C52 -70.8(4) . . . . ?
C49 C45 C46 C51 46.5(3) . . . . ?
C49 C45 C46 C48 167.3(3) . . . . ?
C49 C50 C51 C46 22.7(4) . . . . ?
C49 C50 C51 C53 151.0(3) . . . . ?
C19 C14 C15 C8 -179.9(3) . . . . ?
C19 C14 C15 C16 -50.7(4) . . . . ?
C19 C14 C13 C12 -163.5(3) . . . . ?
C19 C23 C22 C21 5.7(4) . . . . ?
C19 C18 C21 C22 -42.4(3) . . . . ?
C19 C18 C21 C24 -165.5(3) . . . . ?
C15 C14 C19 C23 -176.7(3) . . . . ?
C15 C14 C19 C18 58.3(4) . . . . ?
C15 C14 C13 C12 -42.9(4) . . . . ?
C15 C8 C7 C12 14.8(5) . . . . ?
C15 C8 C7 C6 -164.2(3) . . . . ?
C15 C8 C9 C10 167.0(3) . . . . ?
C15 C16 C17 C18 -54.8(4) . . . . ?
C39 C34 C35 C36 60.8(4) . . . . ?
C39 C38 C44 C43 178.7(3) . . . . ?
C46 C45 C42 C41 58.7(4) . . . . ?
C46 C45 C42 C43 179.5(3) . . . . ?
C46 C45 C49 C50 -32.6(4) . . . . ?
C2 O4 C5 C6 -132.9(4) . . . . ?
C2 O4 C5 C10 106.1(4) . . . . ?
C37 C41 C42 C45 179.8(3) . . . . ?
C37 C41 C42 C43 58.7(4) . . . . ?
C37 C41 C47 C48 -179.6(3) . . . . ?
C37 C38 C44 C43 -0.3(6) . . . . ?
C9 C8 C7 C12 132.9(4) . . . . ?
C9 C8 C7 C6 -46.1(4) . . . . ?
C9 C8 C15 C14 -162.0(3) . . . . ?
C9 C8 C15 C16 70.1(4) . . . . ?
C16 C17 C18 C19 55.8(4) . . . . ?
C16 C17 C18 C21 164.8(3) . . . . ?
C16 C17 C18 C20 -68.1(4) . . . . ?
C13 C12 C7 C8 -0.9(6) . . . . ?
C13 C12 C7 C6 178.0(3) . . . . ?
C13 C14 C19 C23 -55.2(4) . . . . ?
C13 C14 C19 C18 179.8(3) . . . . ?
C13 C14 C15 C8 58.5(4) . . . . ?
C13 C14 C15 C16 -172.3(3) . . . . ?
C40 C37 C38 C39 72.5(4) . . . . ?
C40 C37 C38 C44 -108.5(4) . . . . ?
C40 C37 C36 C35 -70.8(4) . . . . ?
C17 C18 C21 C22 -156.0(3) . . . . ?
C17 C18 C21 C24 81.0(4) . . . . ?
O29 C27 C26 C25 164.4(5) . . . . ?
C47 C41 C42 C45 -50.9(4) . . . . ?
C47 C41 C42 C43 -171.9(3) . . . . ?
C47 C41 C37 C40 -51.3(4) . . . . ?
C47 C41 C37 C38 -171.6(3) . . . . ?
C47 C41 C37 C36 69.3(4) . . . . ?
C23 C19 C18 C17 167.3(3) . . . . ?
C23 C19 C18 C21 47.0(3) . . . . ?
C23 C19 C18 C20 -70.2(4) . . . . ?
C18 C19 C23 C22 -33.0(4) . . . . ?
C18 C21 C22 C23 23.4(4) . . . . ?
C18 C21 C24 O28 -52.8(5) . . . . ?
C18 C21 C24 C25 -168.7(4) . . . . ?
C11 C8 C7 C12 -107.8(4) . . . . ?
C11 C8 C7 C6 73.2(4) . . . . ?
C11 C8 C15 C14 77.1(4) . . . . ?
C11 C8 C15 C16 -50.8(4) . . . . ?
C11 C8 C9 C10 -70.8(4) . . . . ?
C52 C46 C51 C50 77.5(4) . . . . ?
C52 C46 C51 C53 -46.5(4) . . . . ?
C52 C46 C48 C47 -69.1(4) . . . . ?
C34 O33 C31 O32 -1.2(7) . . . . ?
C34 O33 C31 C30 178.6(4) . . . . ?
C34 C39 C38 C37 53.6(4) . . . . ?
C34 C39 C38 C44 -125.5(4) . . . . ?
C34 C35 C36 C37 -55.9(4) . . . . ?
C53 O57 C56 O58 175.9(5) . . . . ?
C53 O57 C56 C55 -2.2(5) . . . . ?
C53 C54 C55 C56 28.9(5) . . . . ?
C21 C24 C25 C26 88.3(5) . . . . ?
C38 C39 C34 O33 -180.0(3) . . . . ?
C38 C39 C34 C35 -59.5(4) . . . . ?
C38 C37 C36 C35 47.1(4) . . . . ?
C51 C46 C48 C47 164.8(3) . . . . ?
C51 C53 C54 C55 89.0(4) . . . . ?
C20 C18 C21 C22 76.7(4) . . . . ?
C20 C18 C21 C24 -46.4(4) . . . . ?
C48 C46 C51 C50 -156.4(3) . . . . ?
C48 C46 C51 C53 79.6(4) . . . . ?
C6 C5 C10 C9 60.7(4) . . . . ?
C5 O4 C2 O3 -0.9(7) . . . . ?
C5 O4 C2 C1 178.5(4) . . . . ?
C22 C21 C24 O28 -172.2(3) . . . . ?
C22 C21 C24 C25 72.0(5) . . . . ?
C56 O57 C53 C51 -100.3(4) . . . . ?
C56 O57 C53 C54 21.3(5) . . . . ?
C24 O28 C27 O29 175.4(5) . . . . ?
C24 O28 C27 C26 -4.5(5) . . . . ?
C24 C21 C22 C23 150.7(3) . . . . ?
C24 C25 C26 C27 28.1(5) . . . . ?
C54 C53 C51 C46 -167.3(3) . . . . ?
C54 C53 C51 C50 72.7(4) . . . . ?
C36 C37 C38 C39 -46.1(4) . . . . ?
C36 C37 C38 C44 132.9(4) . . . . ?
C27 O28 C24 C21 -99.3(4) . . . . ?
C27 O28 C24 C25 22.9(5) . . . . ?

loop_
_twin_individual_id
_twin_individual_mass_fraction_refined
1 0.8014(19)
2 0.1986(19)
